data_1549418
loop_
_publ_author_name
'Shiro, Tomoya'
'Schuhmacher, Anne'
'Jackl, Moritz K.'
'Bode, Jeffrey W.'

_publ_section_title
;
 Facile synthesis of \a-aminoboronic acids from amines and potassium
 acyltrifluoroborates (KATs) <i>via</i> trifluoroborate-iminiums (TIMs).
;
_journal_issue 23
_journal_name_full 'Chemical science'
_journal_page_first 5191
_journal_page_last 5196
_journal_paper_doi 10.1039/c8sc01486h
_journal_volume 9
_journal_year 2018
_chemical_absolute_configuration ad
_chemical_formula_moiety 'C11 H14 B F4 N'
_chemical_formula_sum 'C11 H14 B F4 N'
_chemical_formula_weight 247.04
_space_group_crystal_system orthorhombic
_space_group_IT_number 19
_space_group_name_Hall 'P 2ac 2ab'
_space_group_name_H-M_alt 'P 21 21 21'
_symmetry_space_group_name_Hall 'P 2ac 2ab'
_symmetry_space_group_name_H-M 'P 21 21 21'
_atom_sites_solution_hydrogens mixed
_atom_sites_solution_primary dual
_audit_creation_date 2017-08-11
_audit_creation_method
;
Olex2 1.2
(compiled 2017.08.10 svn.r3458 for OlexSys, GUI svn.r5375)
;
_audit_update_record
;
2018-03-29 deposited with the CCDC.
2018-05-14 downloaded from the CCDC.
;
_cell_angle_alpha 90
_cell_angle_beta 90
_cell_angle_gamma 90
_cell_formula_units_Z 8
_cell_length_a 10.85970(10)
_cell_length_b 11.13680(10)
_cell_length_c 19.4080(2)
_cell_measurement_reflns_used 55936
_cell_measurement_temperature 100.0(1)
_cell_measurement_theta_max 78.5940
_cell_measurement_theta_min 4.4830
_cell_volume 2347.25(4)
_computing_cell_refinement 'CrysAlisPro 1.171.39.28c (Rigaku OD, 2015)'
_computing_data_collection 'CrysAlisPro 1.171.39.28c (Rigaku OD, 2015)'
_computing_data_reduction 'CrysAlisPro 1.171.39.28c (Rigaku OD, 2015)'
_computing_molecular_graphics 'Olex2 (Dolomanov et al., 2009)'
_computing_publication_material 'Olex2 (Dolomanov et al., 2009)'
_computing_structure_refinement 'XL (Sheldrick, 2008)'
_computing_structure_solution 'XT (Sheldrick, 2015)'
_diffrn_ambient_environment N~2~
_diffrn_ambient_temperature 100.0(1)
_diffrn_detector 'CCD plate'
_diffrn_detector_type 'Pilatus 300K'
_diffrn_measured_fraction_theta_full 1.000
_diffrn_measured_fraction_theta_max 0.996
_diffrn_measurement_details
;
List of Runs (angles in degrees, time in seconds):

  # Type    Start    End  Width  t~exp~   \w     \q     \k     \f   Frames
#--------------------------------------------------------------------------
  1  \w    -96.00 -27.00   0.50    0.10    --  -26.00 161.00  50.74  138
  2  \w    -48.00 -22.00   0.50    0.10    --   14.00 151.00 -48.85   52
  3  \w    -51.00  40.00   0.50    0.10    --  -26.00  82.00-128.81  182
  4  \w    -95.00  -9.00   0.50    0.10    --  -70.00 125.00-180.00  172
  5  \w     -7.00  22.00   0.50    0.10    --   26.00  99.00-128.12   58
  6  \w     85.00 167.00   0.50    0.10    --  107.75  77.00-150.00  164
  7  \w     87.00 173.00   0.50    0.10    --  107.75  72.00  -1.00  172
  8  \w     99.00 125.00   0.50    0.10    --  107.75  38.00  60.00   52
  9  \w    153.00 178.00   0.50    0.10    --  107.75  38.00  60.00   50
 10  \w     59.00 120.00   0.50    0.10    --   50.21 178.00  90.00  122
 11  \w     15.00  44.00   0.50    0.10    --   38.00  79.00 -97.92   58
 12  \w    -73.00  15.00   0.50    0.10    --  -50.21  77.00  90.00  176
 13  \w     15.00  44.00   0.50    0.10    --   38.00  79.00 100.99   58
 14  \w     29.00 117.00   0.50    0.10    --   50.00  73.00  31.39  176
 15  \w     37.00  83.00   0.50    0.10    --  107.75 -57.00   0.00   92
 16  \w     46.00  72.00   0.50    0.10    --  107.75 -77.00 -30.00   52
 17  \w    103.00 130.00   0.50    0.10    --  107.75 -77.00 -30.00   54
 18  \w   -137.00 -50.00   0.50    0.10    --  -70.00 -71.00 143.24  174
 19  \w   -137.00 -50.00   0.50    0.10    --  -70.00 -71.00 -47.98  174
 20  \w   -138.00 -51.00   0.50    0.10    --  -70.00 -67.00-176.29  174
 21  \w     40.00 125.00   0.50    0.10    --   50.21  38.00-180.00  170
 22  \w     34.00 121.00   0.50    0.10    --   54.00  72.00 -52.36  174
 23  \w     38.00 125.00   0.50    0.10    --   58.00  72.00 142.87  174
 24  \w     38.00 125.00   0.50    0.10    --   58.00  72.00-163.41  174
 25  \w     38.00 125.00   0.50    0.10    --   58.00  72.00-110.48  174
 26  \w     42.00 130.00   0.50    0.10    --   62.00  70.00 -69.80  176
 27  \w     46.00 133.00   0.50    0.10    --   66.00  72.00  49.83  174
 28  \w     45.00 133.00   0.50    0.10    --   66.00  73.00-145.21  176
 29  \w     49.00 137.00   0.50    0.10    --   70.00  73.00 -61.66  176
 30  \w     53.00 141.00   0.50    0.10    --   74.00  73.00  97.92  176
 31  \w     53.00 141.00   0.50    0.10    --   74.00  73.00 -51.83  176
 32  \w     55.00 142.00   0.50    0.10    --   74.00  69.00 -18.54  174
 33  \w     64.00 151.00   0.50    0.10    --   82.00  65.00 115.35  174
 34  \w     68.00  95.00   0.50    0.10    --   82.00  58.00   6.21   54
 35  \w     70.00 114.00   0.50    0.10    --   86.00  60.00-170.53   88
 36  \w     93.00 127.00   0.50    0.10    --  107.75  57.00-150.00   68
 37  \w     85.00 173.00   0.50    0.10    --  107.75  77.00  30.00  176
 38  \w     85.00 172.00   0.50    0.10    --  107.75  77.00-120.00  174
 39  \w    122.00 173.00   0.50    0.10    --  107.75  77.00  90.00  102
 40  \w     85.00 117.00   0.50    0.10    --  107.75  77.00  90.00   64
 41  \w     86.00 171.00   0.50    0.10    --  107.75  77.00 -60.00  170
 42  \w    146.00 173.00   0.50    0.10    --  107.75  77.00 -90.00   54
 43  \w    132.00 171.00   0.50    0.10    --  107.75  71.00-175.22   78
 44  \w     86.00 131.00   0.50    0.10    --  107.75  77.00 -90.00   90
 45  \w    134.00 160.00   0.50    0.10    --  107.75  77.00   0.00   52
 46  \w    109.00 138.00   0.50    0.10    --  107.75  38.00 -90.00   58
 47  \w    143.00 174.00   0.50    0.10    --  107.75  38.00 -90.00   62
 48  \w     88.00 117.00   0.50    0.10    --  107.75  71.00-175.22   58
 49  \w     85.00 111.00   0.50    0.10    --  107.75  77.00   0.00   52
 50  \w    118.00 167.00   0.50    0.10    --  107.75  77.00 120.00   98
 51  \w     85.00 113.00   0.50    0.10    --  107.75  77.00 120.00   56
 52  \w     85.00 173.00   0.50    0.10    --  107.75  77.00  60.00  176
 53  \w     94.00 171.00   0.50    0.10    --  107.75  57.00 150.00  154
 54  \w     97.00 130.00   0.50    0.10    --  107.75  57.00 120.00   66
 55  \w     98.00 144.00   0.50    0.10    --  107.75  57.00-180.00   92
 56  \w     86.00 173.00   0.50    0.10    --  107.75  77.00 -30.00  174
 57  \w     94.00 119.00   0.50    0.10    --  107.75-125.00-180.00   50
 58  \w     62.00  87.00   0.50    0.10    --  107.75-125.00-180.00   50
 59  \w     46.00  76.00   0.50    0.10    --  107.75 -99.00-180.00   60
 60  \w     39.00 109.00   0.50    0.10    --  107.75 -99.00  30.00  140
 61  \w     40.00 106.00   0.50    0.10    --  107.75 -99.00 120.00  132
 62  \w     41.00  67.00   0.50    0.10    --  107.75 -99.00 -60.00   52
 63  \w     45.00 110.00   0.50    0.10    --  107.75 -99.00-150.00  130
 64  \w     40.00  85.00   0.50    0.10    --  107.75 -99.00-120.00   90
 65  \w     59.00 121.00   0.50    0.10    --  107.75-125.00   0.00  124
 66  \w     86.00 111.00   0.50    0.10    --  107.75 -99.00 -60.00   50
 67  \w   -125.00 -40.00   0.50    0.10    --  -50.21 -19.00 150.00  170
 68  \w   -137.00 -49.00   0.50    0.10    --  -70.00 -72.00  45.93  176
 69  \w   -138.00 -51.00   0.50    0.10    --  -70.00 -69.00  94.84  174
 70  \w   -137.00 -50.00   0.50    0.10    --  -70.00 -70.00-118.44  174
 71  \w   -138.00 -51.00   0.50    0.10    --  -70.00 -68.00   3.58  174
 72  \w   -136.00 -49.00   0.50    0.10    --  -70.00 -73.00 169.70  174
 73  \w   -137.00 -49.00   0.50    0.10    --  -70.00 -72.00-131.00  176
 74  \w   -136.00 -49.00   0.50    0.10    --  -70.00 -73.00 -17.75  174
 75  \w   -137.00 -49.00   0.50    0.10    --  -70.00 -72.00 118.48  176
 76  \w   -136.00 -49.00   0.50    0.10    --  -70.00 -73.00  84.12  174
 77  \w   -139.00 -53.00   0.50    0.10    --  -70.00 -64.00  53.08  172
;
_diffrn_measurement_device 'four-circle diffractometer'
_diffrn_measurement_device_type 'XtaLAB Synergy, Dualflex, Pilatus 300K'
_diffrn_measurement_method '\w scans'
_diffrn_orient_matrix_type 'CrysAlisPro convention (1999,Acta A55,543-557)'
_diffrn_orient_matrix_UB_11 -0.0107230000
_diffrn_orient_matrix_UB_12 -0.1304905000
_diffrn_orient_matrix_UB_13 -0.0256403000
_diffrn_orient_matrix_UB_21 0.0854941000
_diffrn_orient_matrix_UB_22 -0.0415860000
_diffrn_orient_matrix_UB_23 0.0586429000
_diffrn_orient_matrix_UB_31 -0.1127196000
_diffrn_orient_matrix_UB_32 -0.0193307000
_diffrn_orient_matrix_UB_33 0.0469483000
_diffrn_radiation_monochromator mirror
_diffrn_radiation_probe x-ray
_diffrn_radiation_type CuK\a
_diffrn_radiation_wavelength 1.54184
_diffrn_reflns_av_R_equivalents 0.0532
_diffrn_reflns_av_unetI/netI 0.0171
_diffrn_reflns_Laue_measured_fraction_full 1.000
_diffrn_reflns_Laue_measured_fraction_max 0.996
_diffrn_reflns_limit_h_max 13
_diffrn_reflns_limit_h_min -13
_diffrn_reflns_limit_k_max 14
_diffrn_reflns_limit_k_min -13
_diffrn_reflns_limit_l_max 24
_diffrn_reflns_limit_l_min -24
_diffrn_reflns_number 89056
_diffrn_reflns_point_group_measured_fraction_full 1.000
_diffrn_reflns_point_group_measured_fraction_max 0.992
_diffrn_reflns_theta_full 67.684
_diffrn_reflns_theta_max 79.169
_diffrn_reflns_theta_min 4.557
_diffrn_source 'micro-focus sealed X-ray tube'
_diffrn_source_type 'PhotonJet (Cu) X-ray Source'
_exptl_absorpt_coefficient_mu 1.092
_exptl_absorpt_correction_T_max 1.000
_exptl_absorpt_correction_T_min 0.530
_exptl_absorpt_correction_type gaussian
_exptl_absorpt_process_details
;
CrysAlisPro 1.171.39.28c (Rigaku Oxford Diffraction, 2015)
Numerical absorption correction based on gaussian integration over
            a multifaceted crystal model
Empirical absorption correction using spherical harmonics,
 implemented in SCALE3 ABSPACK scaling algorithm.
;
_exptl_crystal_colour 'clear colourless'
_exptl_crystal_colour_lustre clear
_exptl_crystal_colour_primary colourless
_exptl_crystal_density_diffrn 1.398
_exptl_crystal_description block
_exptl_crystal_F_000 1024
_exptl_crystal_size_max 0.214
_exptl_crystal_size_mid 0.185
_exptl_crystal_size_min 0.131
_refine_diff_density_max 0.310
_refine_diff_density_min -0.176
_refine_diff_density_rms 0.036
_refine_ls_abs_structure_details
;
 Flack x determined using 2016 quotients [(I+)-(I-)]/[(I+)+(I-)]
 (Parsons, Flack and Wagner, Acta Cryst. B69 (2013) 249-259).
;
_refine_ls_abs_structure_Flack -0.05(3)
_refine_ls_extinction_method none
_refine_ls_goodness_of_fit_ref 1.042
_refine_ls_hydrogen_treatment mixed
_refine_ls_matrix_type full
_refine_ls_number_parameters 313
_refine_ls_number_reflns 5049
_refine_ls_number_restraints 2
_refine_ls_restrained_S_all 1.042
_refine_ls_R_factor_all 0.0318
_refine_ls_R_factor_gt 0.0304
_refine_ls_shift/su_max 0.000
_refine_ls_shift/su_mean 0.000
_refine_ls_structure_factor_coef Fsqd
_refine_ls_weighting_details 'w=1/[\s^2^(Fo^2^)+(0.0352P)^2^+0.6082P] where P=(Fo^2^+2Fc^2^)/3'
_refine_ls_weighting_scheme calc
_refine_ls_wR_factor_gt 0.0743
_refine_ls_wR_factor_ref 0.0753
_reflns_Friedel_coverage 0.759
_reflns_Friedel_fraction_full 1.000
_reflns_Friedel_fraction_max 0.986
_reflns_number_gt 4859
_reflns_number_total 5049
_reflns_threshold_expression 'I > 2\s(I)'
_cod_data_source_file c8sc01486h1.cif
_cod_data_source_block jb120817_1_1
_cod_depositor_comments 'Adding full bibliography for 1549414--1549418.cif.'
_cod_database_code 1549418
_shelx_shelxl_version_number 2014/7
_chemical_oxdiff_formula C22H28B2F8N2
_shelx_space_group_comment
;
The symmetry employed for this shelxl refinement is uniquely defined
by the following loop, which should always be used as a source of
symmetry information in preference to the above space-group names.
They are only intended as comments.
;
_reflns_odcompleteness_completeness 99.96
_reflns_odcompleteness_iscentric 1
_reflns_odcompleteness_theta 66.97
_olex2_refinement_description
;
1. Fixed Uiso
 At 1.2 times of:
  All C(H) groups, All C(H,H) groups, All N(H) groups
2. Restrained distances
 N1A-H1A = N1B-H1B
 0.93 with sigma of 0.02
3.a Ternary CH refined with riding coordinates:
 C1A(H1AA), C1B(H1BA)
3.b Secondary CH2 refined with riding coordinates:
 C8A(H8AA,H8AB), C9A(H9AA,H9AB), C10A(H10A,H10B), C11A(H11A,H11B), C8B(H8BA,
 H8BB), C9B(H9BA,H9BB), C10B(H10C,H10D), C11B(H11C,H11D)
3.c Aromatic/amide H refined with riding coordinates:
 C3A(H3A), C4A(H4A), C6A(H6A), C7A(H7A), C3B(H3B), C4B(H4B), C6B(H6B), C7B(H7B)
;
_olex2_submission_original_sample_id jb120817_1_1
_olex2_submission_special_instructions 'No special instructions were received'
_oxdiff_exptl_absorpt_empirical_details
;
Empirical correction (ABSPACK) includes:
- Absorption correction using spherical harmonics
- Frame scaling
- Detector area scaling
;
_oxdiff_exptl_absorpt_empirical_full_max 1.310
_oxdiff_exptl_absorpt_empirical_full_min 0.837

loop_
_space_group_symop_operation_xyz
'x, y, z'
'-x+1/2, -y, z+1/2'
'-x, y+1/2, -z+1/2'
'x+1/2, -y+1/2, -z'

loop_
_atom_site_label
_atom_site_type_symbol
_atom_site_fract_x
_atom_site_fract_y
_atom_site_fract_z
_atom_site_U_iso_or_equiv
_atom_site_adp_type
_atom_site_occupancy
_atom_site_site_symmetry_order
_atom_site_calc_flag
_atom_site_refinement_flags_posn
F1A F 0.14876(16) 0.23688(13) 0.08818(8) 0.0513(4) Uani 1 1 d .
F2A F 0.60829(12) 0.30838(12) 0.26252(6) 0.0377(3) Uani 1 1 d .
F3A F 0.50576(12) 0.31096(13) 0.36516(7) 0.0406(3) Uani 1 1 d .
F4A F 0.65527(12) 0.44673(13) 0.34423(8) 0.0433(3) Uani 1 1 d .
N1A N 0.37940(16) 0.52671(15) 0.33802(9) 0.0258(3) Uani 1 1 d D
H1A H 0.357(2) 0.4635(19) 0.3663(11) 0.031 Uiso 1 1 d DR
B1A B 0.5586(2) 0.3824(2) 0.31292(12) 0.0286(5) Uani 1 1 d .
C1A C 0.45455(19) 0.47157(19) 0.28003(10) 0.0263(4) Uani 1 1 d .
H1AA H 0.4971 0.5366 0.2557 0.032 Uiso 1 1 calc R
C2A C 0.37065(19) 0.40917(18) 0.22937(10) 0.0266(4) Uani 1 1 d .
C3A C 0.3606(2) 0.4518(2) 0.16207(11) 0.0326(5) Uani 1 1 d .
H3A H 0.4038 0.5203 0.1492 0.039 Uiso 1 1 calc R
C4A C 0.2870(2) 0.3938(2) 0.11407(11) 0.0384(5) Uani 1 1 d .
H4A H 0.2811 0.4221 0.0691 0.046 Uiso 1 1 calc R
C5A C 0.2236(2) 0.2943(2) 0.13447(11) 0.0354(5) Uani 1 1 d .
C6A C 0.2291(2) 0.2491(2) 0.20027(11) 0.0338(5) Uani 1 1 d .
H6A H 0.1837 0.1817 0.2127 0.041 Uiso 1 1 calc R
C7A C 0.3042(2) 0.30683(19) 0.24770(10) 0.0296(4) Uani 1 1 d .
H7A H 0.3103 0.2769 0.2923 0.036 Uiso 1 1 calc R
C8A C 0.4499(2) 0.6180(2) 0.38073(11) 0.0313(4) Uani 1 1 d .
H8AA H 0.5077 0.6619 0.3522 0.038 Uiso 1 1 calc R
H8AB H 0.4950 0.5785 0.4174 0.038 Uiso 1 1 calc R
C9A C 0.3526(2) 0.7027(2) 0.41046(13) 0.0404(5) Uani 1 1 d .
H9AA H 0.3661 0.7842 0.3945 0.048 Uiso 1 1 calc R
H9AB H 0.3552 0.7020 0.4604 0.048 Uiso 1 1 calc R
C10A C 0.2288(2) 0.6550(2) 0.38444(13) 0.0387(5) Uani 1 1 d .
H10A H 0.1921 0.6003 0.4175 0.046 Uiso 1 1 calc R
H10B H 0.1717 0.7201 0.3755 0.046 Uiso 1 1 calc R
C11A C 0.26261(19) 0.59043(18) 0.31873(11) 0.0306(4) Uani 1 1 d .
H11A H 0.1990 0.5339 0.3053 0.037 Uiso 1 1 calc R
H11B H 0.2763 0.6467 0.2814 0.037 Uiso 1 1 calc R
F1B F 0.54777(13) 0.61710(12) 0.67821(7) 0.0400(3) Uani 1 1 d .
F2B F 0.64814(11) 0.15096(10) 0.48030(6) 0.0303(3) Uani 1 1 d .
F3B F 0.83294(11) 0.06797(10) 0.51198(6) 0.0282(3) Uani 1 1 d .
F4B F 0.71045(11) 0.15090(10) 0.59317(6) 0.0277(3) Uani 1 1 d .
N1B N 0.82562(15) 0.32691(14) 0.43815(8) 0.0228(3) Uani 1 1 d D
H1B H 0.7469(18) 0.338(2) 0.4213(11) 0.027 Uiso 1 1 d DR
B1B B 0.7497(2) 0.16301(19) 0.52425(11) 0.0230(4) Uani 1 1 d .
C1B C 0.81600(18) 0.29464(17) 0.51373(10) 0.0232(4) Uani 1 1 d .
H1BA H 0.8997 0.2893 0.5323 0.028 Uiso 1 1 calc R
C2B C 0.74880(18) 0.39124(17) 0.55295(10) 0.0226(4) Uani 1 1 d .
C3B C 0.7937(2) 0.42706(18) 0.61721(11) 0.0289(4) Uani 1 1 d .
H3B H 0.8700 0.3991 0.6319 0.035 Uiso 1 1 calc R
C4B C 0.7274(2) 0.50301(19) 0.65945(11) 0.0331(5) Uani 1 1 d .
H4B H 0.7576 0.5256 0.7024 0.040 Uiso 1 1 calc R
C5B C 0.6158(2) 0.54422(18) 0.63639(10) 0.0292(4) Uani 1 1 d .
C6B C 0.5690(2) 0.51535(18) 0.57274(10) 0.0269(4) Uani 1 1 d .
H6B H 0.4946 0.5475 0.5578 0.032 Uiso 1 1 calc R
C7B C 0.63543(18) 0.43715(17) 0.53136(10) 0.0241(4) Uani 1 1 d .
H7B H 0.6041 0.4149 0.4886 0.029 Uiso 1 1 calc R
C8B C 0.8943(2) 0.4422(2) 0.42388(11) 0.0309(5) Uani 1 1 d .
H8BA H 0.9639 0.4507 0.4548 0.037 Uiso 1 1 calc R
H8BB H 0.8406 0.5111 0.4295 0.037 Uiso 1 1 calc R
C9B C 0.9378(2) 0.4314(2) 0.34927(11) 0.0362(5) Uani 1 1 d .
H9BA H 0.8890 0.4827 0.3195 0.043 Uiso 1 1 calc R
H9BB H 1.0236 0.4547 0.3453 0.043 Uiso 1 1 calc R
C10B C 0.9214(2) 0.3002(2) 0.32930(12) 0.0391(5) Uani 1 1 d .
H10C H 0.8544 0.2911 0.2967 0.047 Uiso 1 1 calc R
H10D H 0.9962 0.2687 0.3088 0.047 Uiso 1 1 calc R
C11B C 0.8927(2) 0.2361(2) 0.39568(11) 0.0345(5) Uani 1 1 d .
H11C H 0.8416 0.1663 0.3873 0.041 Uiso 1 1 calc R
H11D H 0.9678 0.2107 0.4185 0.041 Uiso 1 1 calc R

loop_
_atom_site_aniso_label
_atom_site_aniso_U_11
_atom_site_aniso_U_22
_atom_site_aniso_U_33
_atom_site_aniso_U_23
_atom_site_aniso_U_13
_atom_site_aniso_U_12
F1A 0.0694(11) 0.0429(8) 0.0415(8) -0.0070(6) -0.0273(7) -0.0008(7)
F2A 0.0351(7) 0.0476(8) 0.0305(6) -0.0031(5) 0.0012(5) 0.0138(6)
F3A 0.0369(7) 0.0526(8) 0.0323(7) 0.0179(6) 0.0040(6) 0.0115(6)
F4A 0.0270(7) 0.0504(8) 0.0526(8) -0.0066(7) -0.0140(6) 0.0069(6)
N1A 0.0246(8) 0.0267(8) 0.0262(8) 0.0050(7) 0.0015(7) 0.0020(7)
B1A 0.0225(11) 0.0389(12) 0.0243(11) 0.0003(9) 0.0002(9) 0.0044(9)
C1A 0.0227(9) 0.0325(10) 0.0235(9) 0.0048(8) 0.0024(8) -0.0001(8)
C2A 0.0236(10) 0.0299(10) 0.0262(9) 0.0023(8) -0.0016(8) 0.0041(8)
C3A 0.0318(11) 0.0362(11) 0.0298(10) 0.0091(9) -0.0007(9) 0.0004(9)
C4A 0.0461(14) 0.0443(12) 0.0247(10) 0.0058(9) -0.0077(10) 0.0059(11)
C5A 0.0403(13) 0.0357(11) 0.0301(10) -0.0053(9) -0.0124(10) 0.0041(10)
C6A 0.0390(12) 0.0297(10) 0.0326(11) -0.0003(8) -0.0057(10) -0.0018(9)
C7A 0.0346(11) 0.0309(10) 0.0234(9) 0.0034(8) -0.0024(8) 0.0016(9)
C8A 0.0325(11) 0.0319(10) 0.0295(10) 0.0010(8) 0.0001(9) -0.0017(9)
C9A 0.0499(15) 0.0308(11) 0.0405(12) -0.0015(10) 0.0030(11) 0.0042(10)
C10A 0.0374(13) 0.0276(10) 0.0510(13) 0.0077(10) 0.0103(11) 0.0090(9)
C11A 0.0223(10) 0.0294(10) 0.0399(11) 0.0102(9) 0.0006(9) 0.0029(8)
F1B 0.0504(8) 0.0374(7) 0.0324(6) -0.0111(6) 0.0080(6) 0.0001(6)
F2B 0.0278(6) 0.0318(6) 0.0312(6) 0.0029(5) -0.0069(5) -0.0035(5)
F3B 0.0297(6) 0.0244(5) 0.0305(6) 0.0036(5) 0.0039(5) 0.0041(5)
F4B 0.0335(6) 0.0265(5) 0.0231(5) 0.0048(4) 0.0053(5) -0.0028(5)
N1B 0.0207(8) 0.0249(8) 0.0229(7) 0.0057(6) 0.0009(6) -0.0001(6)
B1B 0.0232(10) 0.0244(10) 0.0214(10) 0.0028(8) 0.0010(8) 0.0010(8)
C1B 0.0218(9) 0.0269(9) 0.0208(9) 0.0061(7) -0.0009(7) -0.0005(7)
C2B 0.0231(9) 0.0207(8) 0.0241(9) 0.0049(7) 0.0014(8) -0.0043(7)
C3B 0.0280(10) 0.0292(10) 0.0296(10) 0.0039(8) -0.0073(8) -0.0059(8)
C4B 0.0414(13) 0.0326(10) 0.0253(10) -0.0027(8) -0.0050(9) -0.0093(9)
C5B 0.0377(11) 0.0236(9) 0.0263(10) -0.0030(8) 0.0064(9) -0.0045(8)
C6B 0.0271(10) 0.0255(9) 0.0282(10) 0.0011(8) 0.0011(8) -0.0011(8)
C7B 0.0257(10) 0.0251(9) 0.0216(9) -0.0004(7) -0.0021(7) -0.0017(8)
C8B 0.0253(10) 0.0336(10) 0.0338(11) 0.0131(9) -0.0015(8) -0.0074(8)
C9B 0.0254(10) 0.0492(13) 0.0339(11) 0.0185(10) 0.0018(9) -0.0034(10)
C10B 0.0390(13) 0.0486(13) 0.0297(11) 0.0088(10) 0.0121(10) 0.0050(10)
C11B 0.0379(12) 0.0343(11) 0.0312(11) 0.0084(9) 0.0114(9) 0.0126(10)

loop_
_atom_type_symbol
_atom_type_description
_atom_type_scat_dispersion_real
_atom_type_scat_dispersion_imag
_atom_type_scat_source
C C 0.0181 0.0091 'International Tables Vol C Tables 4.2.6.8 and 6.1.1.4'
H H 0.0000 0.0000 'International Tables Vol C Tables 4.2.6.8 and 6.1.1.4'
B B 0.0090 0.0039 'International Tables Vol C Tables 4.2.6.8 and 6.1.1.4'
F F 0.0727 0.0534 'International Tables Vol C Tables 4.2.6.8 and 6.1.1.4'
N N 0.0311 0.0180 'International Tables Vol C Tables 4.2.6.8 and 6.1.1.4'

loop_
_exptl_crystal_face_index_h
_exptl_crystal_face_index_k
_exptl_crystal_face_index_l
_exptl_crystal_face_perp_dist
-3 6 -5 0.0522
-6 4 0 0.0630
-4 -3 9 0.0849
0 -5 9 0.0471
6 1 -8 0.0954
6 -3 -1 0.1056
1 2 12 0.0636
-5 -4 4 0.0829
5 4 -3 0.0746
-1 -6 -5 0.0640
4 4 -6 0.0741
1 -7 1 0.0605
7 0 3 0.0818
0 -1 12 0.0582
0 4 11 0.0621
6 4 2 0.0780
-6 1 -6 0.0872
5 5 -2 0.0685
1 6 6 0.0667
-2 5 9 0.0557

loop_
_geom_angle_atom_site_label_1
_geom_angle_atom_site_label_2
_geom_angle_atom_site_label_3
_geom_angle
C1A N1A H1A 105.9(15)
C8A N1A H1A 108.7(15)
C8A N1A C1A 113.84(16)
C11A N1A H1A 106.4(15)
C11A N1A C1A 117.40(16)
C11A N1A C8A 104.21(16)
F2A B1A F3A 109.21(19)
F2A B1A F4A 108.46(18)
F2A B1A C1A 110.75(17)
F3A B1A C1A 109.99(17)
F4A B1A F3A 106.26(17)
F4A B1A C1A 112.04(18)
N1A C1A B1A 109.12(16)
N1A C1A H1AA 108.1
B1A C1A H1AA 108.1
C2A C1A N1A 110.13(16)
C2A C1A B1A 113.09(17)
C2A C1A H1AA 108.1
C3A C2A C1A 120.04(19)
C3A C2A C7A 118.48(19)
C7A C2A C1A 121.47(18)
C2A C3A H3A 119.5
C4A C3A C2A 121.1(2)
C4A C3A H3A 119.5
C3A C4A H4A 120.8
C5A C4A C3A 118.3(2)
C5A C4A H4A 120.8
F1A C5A C6A 117.7(2)
C4A C5A F1A 119.2(2)
C4A C5A C6A 123.1(2)
C5A C6A H6A 120.9
C5A C6A C7A 118.2(2)
C7A C6A H6A 120.9
C2A C7A H7A 119.6
C6A C7A C2A 120.87(19)
C6A C7A H7A 119.6
N1A C8A H8AA 110.6
N1A C8A H8AB 110.6
N1A C8A C9A 105.70(18)
H8AA C8A H8AB 108.7
C9A C8A H8AA 110.6
C9A C8A H8AB 110.6
C8A C9A H9AA 110.6
C8A C9A H9AB 110.6
C8A C9A C10A 105.56(18)
H9AA C9A H9AB 108.8
C10A C9A H9AA 110.6
C10A C9A H9AB 110.6
C9A C10A H10A 111.1
C9A C10A H10B 111.1
H10A C10A H10B 109.1
C11A C10A C9A 103.29(19)
C11A C10A H10A 111.1
C11A C10A H10B 111.1
N1A C11A C10A 102.72(17)
N1A C11A H11A 111.2
N1A C11A H11B 111.2
C10A C11A H11A 111.2
C10A C11A H11B 111.2
H11A C11A H11B 109.1
C1B N1B H1B 108.1(14)
C8B N1B H1B 106.4(15)
C8B N1B C1B 114.42(15)
C11B N1B H1B 110.1(15)
C11B N1B C1B 114.05(15)
C11B N1B C8B 103.47(16)
F2B B1B F3B 109.24(16)
F2B B1B F4B 109.30(16)
F2B B1B C1B 110.74(15)
F3B B1B C1B 111.51(16)
F4B B1B F3B 106.37(15)
F4B B1B C1B 109.58(16)
N1B C1B B1B 111.21(15)
N1B C1B H1BA 107.9
B1B C1B H1BA 107.9
C2B C1B N1B 110.70(15)
C2B C1B B1B 111.19(15)
C2B C1B H1BA 107.9
C3B C2B C1B 119.06(18)
C3B C2B C7B 118.08(19)
C7B C2B C1B 122.45(17)
C2B C3B H3B 119.2
C4B C3B C2B 121.51(19)
C4B C3B H3B 119.2
C3B C4B H4B 120.9
C5B C4B C3B 118.19(19)
C5B C4B H4B 120.9
F1B C5B C4B 118.90(19)
F1B C5B C6B 118.3(2)
C4B C5B C6B 122.8(2)
C5B C6B H6B 120.8
C5B C6B C7B 118.4(2)
C7B C6B H6B 120.8
C2B C7B H7B 119.5
C6B C7B C2B 120.95(18)
C6B C7B H7B 119.5
N1B C8B H8BA 110.7
N1B C8B H8BB 110.7
N1B C8B C9B 105.02(18)
H8BA C8B H8BB 108.8
C9B C8B H8BA 110.7
C9B C8B H8BB 110.7
C8B C9B H9BA 110.5
C8B C9B H9BB 110.5
H9BA C9B H9BB 108.7
C10B C9B C8B 106.32(17)
C10B C9B H9BA 110.5
C10B C9B H9BB 110.5
C9B C10B H10C 110.7
C9B C10B H10D 110.7
H10C C10B H10D 108.8
C11B C10B C9B 105.14(19)
C11B C10B H10C 110.7
C11B C10B H10D 110.7
N1B C11B C10B 104.62(17)
N1B C11B H11C 110.8
N1B C11B H11D 110.8
C10B C11B H11C 110.8
C10B C11B H11D 110.8
H11C C11B H11D 108.9

loop_
_geom_bond_atom_site_label_1
_geom_bond_atom_site_label_2
_geom_bond_distance
F1A C5A 1.370(2)
F2A B1A 1.389(3)
F3A B1A 1.411(3)
F4A B1A 1.408(3)
N1A H1A 0.926(19)
N1A C1A 1.520(3)
N1A C8A 1.519(3)
N1A C11A 1.501(2)
B1A C1A 1.634(3)
C1A H1AA 0.9800
C1A C2A 1.510(3)
C2A C3A 1.394(3)
C2A C7A 1.395(3)
C3A H3A 0.9300
C3A C4A 1.387(3)
C4A H4A 0.9300
C4A C5A 1.364(3)
C5A C6A 1.374(3)
C6A H6A 0.9300
C6A C7A 1.388(3)
C7A H7A 0.9300
C8A H8AA 0.9700
C8A H8AB 0.9700
C8A C9A 1.529(3)
C9A H9AA 0.9700
C9A H9AB 0.9700
C9A C10A 1.532(4)
C10A H10A 0.9700
C10A H10B 0.9700
C10A C11A 1.509(3)
C11A H11A 0.9700
C11A H11B 0.9700
F1B C5B 1.365(2)
F2B B1B 1.401(2)
F3B B1B 1.412(2)
F4B B1B 1.410(2)
N1B H1B 0.923(19)
N1B C1B 1.514(2)
N1B C8B 1.511(3)
N1B C11B 1.494(3)
B1B C1B 1.646(3)
C1B H1BA 0.9800
C1B C2B 1.506(3)
C2B C3B 1.397(3)
C2B C7B 1.397(3)
C3B H3B 0.9300
C3B C4B 1.381(3)
C4B H4B 0.9300
C4B C5B 1.371(3)
C5B C6B 1.374(3)
C6B H6B 0.9300
C6B C7B 1.387(3)
C7B H7B 0.9300
C8B H8BA 0.9700
C8B H8BB 0.9700
C8B C9B 1.528(3)
C9B H9BA 0.9700
C9B H9BB 0.9700
C9B C10B 1.522(4)
C10B H10C 0.9700
C10B H10D 0.9700
C10B C11B 1.505(3)
C11B H11C 0.9700
C11B H11D 0.9700

loop_
_exptl_oxdiff_crystal_face_indexfrac_h
_exptl_oxdiff_crystal_face_indexfrac_k
_exptl_oxdiff_crystal_face_indexfrac_l
_exptl_oxdiff_crystal_face_x
_exptl_oxdiff_crystal_face_y
_exptl_oxdiff_crystal_face_z
-3.0000 6.0000 -5.0000 -0.6226 -0.7992 -0.0126
-6.0000 4.0000 -0.0000 -0.4576 -0.6793 0.5990
-4.0000 -3.0000 9.0000 0.2036 0.3106 0.9314
0.0000 -5.0000 9.0000 0.4217 0.7357 0.5192
6.0000 1.0000 -8.0000 0.0103 0.0022 -1.0712
6.0000 -3.0000 -1.0000 0.3528 0.5791 -0.6653
1.0000 2.0000 12.0000 -0.5794 0.7060 0.4120
-5.0000 -4.0000 4.0000 0.4730 -0.0266 0.8287
5.0000 4.0000 -3.0000 -0.4987 0.0852 -0.7818
-1.0000 -6.0000 -5.0000 0.9219 -0.1292 -0.0060
4.0000 4.0000 -6.0000 -0.4110 -0.1762 -0.8099
1.0000 -7.0000 1.0000 0.8771 0.4352 0.0695
7.0000 0.0000 3.0000 -0.1520 0.7744 -0.6482
0.0000 -1.0000 12.0000 -0.1772 0.7453 0.5827
0.0000 4.0000 11.0000 -0.8040 0.4787 0.4391
6.0000 4.0000 2.0000 -0.6376 0.4639 -0.6597
-6.0000 1.0000 -6.0000 0.0877 -0.9064 0.3753
5.0000 5.0000 -2.0000 -0.6548 0.1023 -0.7541
1.0000 6.0000 6.0000 -0.9475 0.1878 0.0530
-2.0000 5.0000 9.0000 -0.8618 0.1489 0.5513
